data_4022551
loop_
_publ_author_name
'Carles Ayats'
'Pelayo Camps'
'Mar\'ia D. Duque'
'Merc\'e Font-Bardia'
'M. Rosa Mu\~noz'
'Xavier Solans'
'Santiago V\'azquez'

_publ_section_title
;
 Alternative Syntheses of the New D~2d~ Symmetric
 Tetramethyl Tricyclo- [3.3.0.0^3,7^]octane-1,3,5,7-tetracarboxylate
;
_journal_name_full 'Journal of Organic Chemistry'
_journal_page_first 8715
_journal_page_last 8718
_journal_paper_doi 10.1021/jo035062x
_journal_volume 68
_journal_year 2003
_chemical_formula_sum 'C16 H22 O8'
_chemical_formula_weight 342.34
_chemical_name_systematic
;
 ?
;
_space_group_IT_number 60
_symmetry_cell_setting orthorhombic
_symmetry_space_group_name_Hall '-P 2n 2c'
_symmetry_space_group_name_H-M 'P c a n'
_atom_sites_solution_hydrogens geom
_atom_sites_solution_primary direct
_atom_sites_solution_secondary difmap
_audit_creation_method SHELXL-97
_cell_angle_alpha 90.00
_cell_angle_beta 90.0000(10)
_cell_angle_gamma 90.00
_cell_formula_units_Z 4
_cell_length_a 8.5720(10)
_cell_length_b 11.5700(10)
_cell_length_c 16.5880(10)
_cell_measurement_temperature 293(2)
_cell_volume 1645.2(3)
_computing_structure_refinement 'SHELXL-97 (Sheldrick, 1997)'
_computing_structure_solution 'SHELXS-97 (Sheldrick, 1990)'
_diffrn_ambient_temperature 293(2)
_diffrn_measured_fraction_theta_full 0.841
_diffrn_measured_fraction_theta_max 0.841
_diffrn_radiation_monochromator graphite
_diffrn_radiation_source 'fine-focus sealed tube'
_diffrn_radiation_type MoK\a
_diffrn_radiation_wavelength 0.71069
_diffrn_reflns_av_R_equivalents 0.0570
_diffrn_reflns_av_sigmaI/netI 0.0224
_diffrn_reflns_limit_h_max 12
_diffrn_reflns_limit_h_min 0
_diffrn_reflns_limit_k_max 16
_diffrn_reflns_limit_k_min 0
_diffrn_reflns_limit_l_max 23
_diffrn_reflns_limit_l_min 0
_diffrn_reflns_number 15878
_diffrn_reflns_theta_full 31.67
_diffrn_reflns_theta_max 31.67
_diffrn_reflns_theta_min 2.46
_exptl_absorpt_coefficient_mu 0.111
_exptl_crystal_density_diffrn 1.382
_exptl_crystal_density_method 'not measured'
_exptl_crystal_F_000 728
_refine_diff_density_max 0.253
_refine_diff_density_min -0.175
_refine_diff_density_rms 0.045
_refine_ls_extinction_coef 0.002(3)
_refine_ls_extinction_expression Fc^*^=kFc[1+0.001xFc^2^\l^3^/sin(2\q)]^-1/4^
_refine_ls_extinction_method SHELXL
_refine_ls_goodness_of_fit_ref 1.129
_refine_ls_hydrogen_treatment mixed
_refine_ls_matrix_type full
_refine_ls_number_parameters 154
_refine_ls_number_reflns 2644
_refine_ls_number_restraints 0
_refine_ls_restrained_S_all 1.129
_refine_ls_R_factor_all 0.0673
_refine_ls_R_factor_gt 0.0458
_refine_ls_shift/su_max 0.001
_refine_ls_shift/su_mean 0.000
_refine_ls_structure_factor_coef Fsqd
_refine_ls_weighting_details 'w=1/[\s^2^(Fo^2^)+(0.0650P)^2^+0.0674P] where P=(Fo^2^+2Fc^2^)/3'
_refine_ls_weighting_scheme calc
_refine_ls_wR_factor_gt 0.1127
_refine_ls_wR_factor_ref 0.1216
_reflns_number_gt 2102
_reflns_number_total 2644
_reflns_threshold_expression >2sigma(I)
_cod_data_source_file jo035062xsi20030723_080024.cif
_cod_data_source_block pchm18a
_cod_depositor_comments
;
The following automatic conversions were performed:
'_symmetry_cell_setting' value 'Orthorhombic' changed to 'orthorhombic'
according to '/home/saulius/struct/CIF-dictionaries/cif_core.dic'
dictionary named 'cif_core.dic' version 2.4.1 from 2010-06-29.

Automatic conversion script
Id: cif_fix_enum 1527 2010-12-29 10:47:43Z saulius 

The following automatic conversions were performed:

'_refine_ls_weighting_scheme' value 'calc
w=1/[\s^2^(Fo^2^)+(0.0650P)^2^+0.0674P] where P=(Fo^2^+2Fc^2^)/3' was
changed to 'calc'. New tag '_refine_ls_weighting_details' was
created. The value of the new tag was set to
'w=1/[\s^2^(Fo^2^)+(0.0650P)^2^+0.0674P] where P=(Fo^2^+2Fc^2^)/3'.

Automatic conversion script
Id: cif_fix_values 3143 2015-03-26 13:38:13Z robertas 
;
_cod_database_code 4022551

loop_
_symmetry_equiv_pos_as_xyz
'x, y, z'
'-x+1/2, -y+1/2, z+1/2'
'x, -y, -z+1/2'
'-x+1/2, y+1/2, -z'
'-x, -y, -z'
'x-1/2, y-1/2, -z-1/2'
'-x, y, z-1/2'
'x-1/2, -y-1/2, z'

loop_
_atom_site_label
_atom_site_type_symbol
_atom_site_fract_x
_atom_site_fract_y
_atom_site_fract_z
_atom_site_U_iso_or_equiv
_atom_site_adp_type
_atom_site_occupancy
_atom_site_calc_flag
O1 O 0.25630(11) 0.80466(8) 0.68691(6) 0.0614(3) Uani 1 d
O2 O 0.29700(9) 0.99149(8) 0.66398(5) 0.0514(2) Uani 1 d
O3 O -0.20537(19) 1.07128(9) 0.52843(7) 0.0972(5) Uani 1 d
O4 O -0.17584(14) 1.24009(8) 0.58488(5) 0.0648(3) Uani 1 d
C1 C 0.44553(17) 0.9651(2) 0.62978(10) 0.0760(5) Uani 1 d
C2 C 0.21549(12) 0.90276(9) 0.69253(6) 0.0398(2) Uani 1 d
C3 C 0.06282(11) 0.94024(7) 0.72835(5) 0.0320(2) Uani 1 d
C4 C -0.05319(12) 0.95676(8) 0.65733(6) 0.0368(2) Uani 1 d
C5 C -0.11921(11) 1.07865(8) 0.66465(5) 0.0358(2) Uani 1 d
C6 C 0.00559(12) 1.14630(8) 0.70927(5) 0.0364(2) Uani 1 d
C7 C -0.16959(13) 1.12710(9) 0.58521(6) 0.0421(2) Uani 1 d
C8 C -0.2350(3) 1.29341(15) 0.51287(9) 0.0722(5) Uani 1 d
H1 H 0.496(3) 1.0437(19) 0.6156(13) 0.107(7) Uiso 1 d
H1A H 0.510(2) 0.9348(15) 0.6657(11) 0.073(5) Uiso 1 d
H1B H 0.432(3) 0.9297(19) 0.5703(15) 0.121(7) Uiso 1 d
H4 H 0.0035(14) 0.9538(10) 0.6063(8) 0.044(3) Uiso 1 d
H4A H -0.1322(17) 0.8954(13) 0.6554(8) 0.056(4) Uiso 1 d
H5 H -0.2202(13) 1.0787(9) 0.6981(8) 0.037(3) Uiso 1 d
H6 H -0.0345(15) 1.2194(13) 0.7356(8) 0.055(4) Uiso 1 d
H6A H 0.0913(14) 1.1647(10) 0.6717(7) 0.038(3) Uiso 1 d
H8 H -0.344(3) 1.262(2) 0.5015(13) 0.123(8) Uiso 1 d
H8A H -0.220(2) 1.369(3) 0.5176(14) 0.105(7) Uiso 1 d
H8B H -0.169(2) 1.2738(16) 0.4717(12) 0.080(5) Uiso 1 d

loop_
_atom_site_aniso_label
_atom_site_aniso_U_11
_atom_site_aniso_U_22
_atom_site_aniso_U_33
_atom_site_aniso_U_23
_atom_site_aniso_U_13
_atom_site_aniso_U_12
O1 0.0679(6) 0.0511(5) 0.0653(5) -0.0037(4) 0.0066(4) 0.0287(4)
O2 0.0426(4) 0.0614(5) 0.0502(4) -0.0010(4) 0.0123(3) 0.0015(4)
O3 0.1752(14) 0.0491(5) 0.0674(6) -0.0018(5) -0.0635(7) 0.0080(6)
O4 0.1101(8) 0.0390(4) 0.0453(4) 0.0035(3) -0.0170(4) 0.0152(4)
C1 0.0399(7) 0.1262(15) 0.0618(8) 0.0014(9) 0.0113(6) 0.0079(8)
C2 0.0431(5) 0.0439(5) 0.0325(4) -0.0019(4) -0.0019(3) 0.0102(4)
C3 0.0358(5) 0.0279(4) 0.0321(4) -0.0009(3) -0.0015(3) 0.0016(3)
C4 0.0440(5) 0.0302(4) 0.0361(4) -0.0020(3) -0.0051(3) 0.0002(4)
C5 0.0384(5) 0.0327(4) 0.0362(4) 0.0023(3) 0.0005(3) 0.0036(3)
C6 0.0449(5) 0.0274(4) 0.0368(4) 0.0009(3) 0.0022(4) 0.0002(4)
C7 0.0461(6) 0.0379(5) 0.0424(5) 0.0019(4) -0.0040(4) 0.0036(4)
C8 0.1146(14) 0.0507(8) 0.0513(7) 0.0110(5) -0.0150(8) 0.0149(8)

loop_
_atom_type_symbol
_atom_type_description
_atom_type_scat_dispersion_real
_atom_type_scat_dispersion_imag
_atom_type_scat_source
C C 0.0033 0.0016 'International Tables Vol C Tables 4.2.6.8 and 6.1.1.4'
H H 0.0000 0.0000 'International Tables Vol C Tables 4.2.6.8 and 6.1.1.4'
O O 0.0106 0.0060 'International Tables Vol C Tables 4.2.6.8 and 6.1.1.4'

loop_
_geom_angle_atom_site_label_1
_geom_angle_atom_site_label_2
_geom_angle_atom_site_label_3
_geom_angle
_geom_angle_site_symmetry_1
_geom_angle_site_symmetry_3
C2 O2 C1 116.45(12) . .
C7 O4 C8 116.55(10) . .
O2 C1 H1 106.1(12) . .
O2 C1 H1A 112.1(11) . .
H1 C1 H1A 103.7(17) . .
O2 C1 H1B 110.3(13) . .
H1 C1 H1B 99.9(16) . .
H1A C1 H1B 122.4(17) . .
O1 C2 O2 123.62(10) . .
O1 C2 C3 124.20(10) . .
O2 C2 C3 112.10(8) . .
C2 C3 C6 111.12(8) . 3_576
C2 C3 C4 107.06(7) . .
C6 C3 C4 112.98(8) 3_576 .
C2 C3 C3 116.02(6) . 3_576
C6 C3 C3 105.71(8) 3_576 3_576
C4 C3 C3 103.91(7) . 3_576
C5 C4 C3 106.92(7) . .
C5 C4 H4 106.6(7) . .
C3 C4 H4 109.5(7) . .
C5 C4 H4A 114.5(8) . .
C3 C4 H4A 112.2(8) . .
H4 C4 H4A 106.9(11) . .
C7 C5 C6 116.09(8) . .
C7 C5 C4 112.56(8) . .
C6 C5 C4 104.72(8) . .
C7 C5 H5 103.4(7) . .
C6 C5 H5 109.3(7) . .
C4 C5 H5 110.9(6) . .
C5 C6 C3 102.68(7) . 3_576
C5 C6 H6 113.7(8) . .
C3 C6 H6 111.5(8) 3_576 .
C5 C6 H6A 109.2(7) . .
C3 C6 H6A 109.4(7) 3_576 .
H6 C6 H6A 110.1(10) . .
O3 C7 O4 122.12(10) . .
O3 C7 C5 124.89(10) . .
O4 C7 C5 112.95(9) . .
O4 C8 H8 108.9(13) . .
O4 C8 H8A 107.3(16) . .
H8 C8 H8A 120.2(19) . .
O4 C8 H8B 107.3(12) . .
H8 C8 H8B 109.8(18) . .
H8A C8 H8B 102.5(18) . .

loop_
_geom_bond_atom_site_label_1
_geom_bond_atom_site_label_2
_geom_bond_distance
_geom_bond_site_symmetry_2
O1 C2 1.1914(13) .
O2 C2 1.3290(14) .
O2 C1 1.4270(16) .
O3 C7 1.1825(14) .
O4 C7 1.3084(14) .
O4 C8 1.4368(15) .
C1 H1 1.04(2) .
C1 H1A 0.887(18) .
C1 H1B 1.07(2) .
C2 C3 1.5013(14) .
C3 C6 1.5212(12) 3_576
C3 C4 1.5536(13) .
C3 C3 1.5582(17) 3_576
C4 C5 1.5245(13) .
C4 H4 0.976(12) .
C4 H4A 0.982(15) .
C5 C7 1.4956(13) .
C5 C6 1.5183(14) .
C5 H5 1.028(12) .
C6 C3 1.5212(12) 3_576
C6 H6 1.012(14) .
C6 H6A 0.986(12) .
C8 H8 1.02(3) .
C8 H8A 0.89(3) .
C8 H8B 0.915(19) .
